data_1529881
loop_
_publ_author_name
'Komkov, Alexander V.'
'Komendantova, Anna S.'
'Menchikov, Leonid G.'
'Chernoburova, Elena I.'
'Volkova, Yulia A.'
'Zavarzin, Igor V.'

_publ_section_title
;
 A Straightforward Approach toward Multifunctionalized Pyridazines via
 Imination/Electrocyclization.
;
_journal_issue 15
_journal_name_full 'Organic letters'
_journal_page_first 3734
_journal_page_last 3737
_journal_paper_doi 10.1021/acs.orglett.5b01718
_journal_volume 17
_journal_year 2015
_chemical_formula_moiety 'C14 H15 N3 O2'
_chemical_formula_sum 'C14 H15 N3 O2'
_chemical_formula_weight 257.29
_space_group_crystal_system monoclinic
_space_group_IT_number 14
_space_group_name_Hall '-P 2yn'
_space_group_name_H-M_alt 'P 1 21/n 1'
_symmetry_space_group_name_Hall '-P 2yn'
_symmetry_space_group_name_H-M 'P 1 21/n 1'
_atom_sites_solution_hydrogens mixed
_audit_creation_method SHELXL-2014/6
_cell_angle_alpha 90
_cell_angle_beta 90.254(3)
_cell_angle_gamma 90
_cell_formula_units_Z 4
_cell_length_a 6.6041(9)
_cell_length_b 7.3454(10)
_cell_length_c 25.445(3)
_cell_measurement_reflns_used 801
_cell_measurement_temperature 120(2)
_cell_measurement_theta_max 29
_cell_measurement_theta_min 3
_cell_volume 1234.3(3)
_computing_cell_refinement 'Bruker SAINT'
_computing_data_collection 'Bruker APEX II'
_computing_data_reduction 'Bruker SAINT'
_computing_molecular_graphics 'Bruker SHELXTL'
_computing_publication_material 'Bruker SHELXTL'
_computing_structure_refinement 'SHELXL-97 (Sheldrick, 1997)'
_computing_structure_solution 'SHELXS-97 (Sheldrick, 1997)'
_diffrn_ambient_temperature 120(2)
_diffrn_measured_fraction_theta_full 1.000
_diffrn_measured_fraction_theta_max 0.987
_diffrn_measurement_device_type 'Bruker APEX II CCD area detector''
_diffrn_measurement_method 'omega scans'
_diffrn_radiation_type MoK\a
_diffrn_radiation_wavelength 0.71073
_diffrn_reflns_av_R_equivalents 0.0392
_diffrn_reflns_av_unetI/netI 0.0399
_diffrn_reflns_laue_measured_fraction_full 1.000
_diffrn_reflns_laue_measured_fraction_max 0.987
_diffrn_reflns_limit_h_max 9
_diffrn_reflns_limit_h_min -8
_diffrn_reflns_limit_k_max 10
_diffrn_reflns_limit_k_min -10
_diffrn_reflns_limit_l_max 36
_diffrn_reflns_limit_l_min -36
_diffrn_reflns_number 14072
_diffrn_reflns_point_group_measured_fraction_full 1.000
_diffrn_reflns_point_group_measured_fraction_max 0.987
_diffrn_reflns_theta_full 29.000
_diffrn_reflns_theta_max 31.214
_diffrn_reflns_theta_min 2.886
_exptl_absorpt_coefficient_mu 0.095
_exptl_absorpt_correction_type multi-scan
_exptl_absorpt_process_details SADABS
_exptl_crystal_colour colorless
_exptl_crystal_density_diffrn 1.385
_exptl_crystal_description prism
_exptl_crystal_F_000 544
_exptl_crystal_size_max 0.400
_exptl_crystal_size_mid 0.230
_exptl_crystal_size_min 0.210
_exptl_transmission_factor_max 0.862
_exptl_transmission_factor_min 0.754
_refine_diff_density_max 0.499
_refine_diff_density_min -0.326
_refine_diff_density_rms 0.056
_refine_ls_extinction_method none
_refine_ls_goodness_of_fit_ref 1.011
_refine_ls_hydrogen_treatment mixed
_refine_ls_matrix_type full
_refine_ls_number_parameters 179
_refine_ls_number_reflns 3962
_refine_ls_number_restraints 0
_refine_ls_restrained_S_all 1.011
_refine_ls_R_factor_all 0.0675
_refine_ls_R_factor_gt 0.0491
_refine_ls_shift/su_max 0.036
_refine_ls_shift/su_mean 0.002
_refine_ls_structure_factor_coef Fsqd
_refine_ls_weighting_details 'w=1/[\s^2^(Fo^2^)+(0.0778P)^2^+0.2623P] where P=(Fo^2^+2Fc^2^)/3'
_refine_ls_weighting_scheme calc
_refine_ls_wR_factor_gt 0.1300
_refine_ls_wR_factor_ref 0.1415
_reflns_Friedel_coverage 0.000
_reflns_number_gt 3021
_reflns_number_total 3962
_reflns_threshold_expression I>2\s(I)
_cod_data_source_file ol5b01718_si_002.cif
_cod_data_source_block 1
_cod_database_code 1529881
_shelx_space_group_comment
;
The symmetry employed for this shelxl refinement is uniquely defined
by the following loop, which should always be used as a source of
symmetry information in preference to the above space-group names.
They are only intended as comments.
;
_shelx_estimated_absorpt_t_min 0.963
_shelx_estimated_absorpt_t_max 0.980
_shelxl_version_number 2014/6

loop_
_space_group_symop_operation_xyz
'x, y, z'
'-x+1/2, y+1/2, -z+1/2'
'-x, -y, -z'
'x-1/2, -y-1/2, z-1/2'

loop_
_atom_site_label
_atom_site_type_symbol
_atom_site_fract_x
_atom_site_fract_y
_atom_site_fract_z
_atom_site_U_iso_or_equiv
_atom_site_adp_type
_atom_site_occupancy
_atom_site_site_symmetry_order
_atom_site_calc_flag
_atom_site_refinement_flags_posn
_atom_site_refinement_flags_adp
N2 N 0.76270(17) 0.34706(14) 0.00187(4) 0.0162(2) Uani 1 1 d . .
N9 N 0.72025(17) 0.33940(14) 0.10329(4) 0.0173(2) Uani 1 1 d . .
C3 C 0.92417(19) 0.27976(15) 0.02708(5) 0.0143(2) Uani 1 1 d . .
C4 C 1.10273(19) 0.22238(15) 0.00174(5) 0.0153(2) Uani 1 1 d . .
O1 O 0.39266(15) 0.34241(12) 0.30479(3) 0.0186(2) Uani 1 1 d . .
C5 C 1.0998(2) 0.23502(16) -0.05292(5) 0.0166(2) Uani 1 1 d . .
C6 C 0.9260(2) 0.30680(16) -0.07636(5) 0.0176(3) Uani 1 1 d . .
H6A H 0.9242 0.3169 -0.1136 0.021 Uiso 1 1 calc R U
N1 N 0.76226(17) 0.36234(15) -0.05042(4) 0.0179(2) Uani 1 1 d . .
C11 C 0.4673(2) 0.43815(17) 0.16391(5) 0.0171(2) Uani 1 1 d . .
H11A H 0.4053 0.5016 0.1356 0.021 Uiso 1 1 calc R U
C18 C 1.2753(2) 0.17902(19) -0.08654(5) 0.0225(3) Uani 1 1 d . .
H18A H 1.3128 0.0530 -0.0784 0.034 Uiso 1 1 calc R U
H18B H 1.3908 0.2593 -0.0795 0.034 Uiso 1 1 calc R U
H18C H 1.2368 0.1882 -0.1237 0.034 Uiso 1 1 calc R U
C7 C 0.8972(2) 0.26835(17) 0.08616(5) 0.0171(2) Uani 1 1 d . .
C12 C 0.3788(2) 0.44360(16) 0.21339(5) 0.0171(2) Uani 1 1 d . .
H12A H 0.2577 0.5107 0.2188 0.021 Uiso 1 1 calc R U
O8 O 1.02347(17) 0.19688(18) 0.11451(4) 0.0346(3) Uani 1 1 d . .
C10 C 0.6449(2) 0.34139(16) 0.15527(5) 0.0157(2) Uani 1 1 d . .
C14 C 0.6475(2) 0.25347(17) 0.24645(5) 0.0184(3) Uani 1 1 d . .
H14A H 0.7094 0.1904 0.2749 0.022 Uiso 1 1 calc R U
C17 C 1.2889(2) 0.15593(18) 0.02988(5) 0.0209(3) Uani 1 1 d . .
H17A H 1.2995 0.2160 0.0642 0.031 Uiso 1 1 calc R U
H17B H 1.4089 0.1845 0.0089 0.031 Uiso 1 1 calc R U
H17C H 1.2797 0.0239 0.0349 0.031 Uiso 1 1 calc R U
C15 C 0.7359(2) 0.24809(17) 0.19717(5) 0.0187(3) Uani 1 1 d . .
H15A H 0.8575 0.1816 0.1919 0.022 Uiso 1 1 calc R U
C13 C 0.46912(19) 0.35002(16) 0.25484(5) 0.0155(2) Uani 1 1 d . .
C16 C 0.2053(2) 0.43523(18) 0.31412(5) 0.0213(3) Uani 1 1 d . .
H16A H 0.1658 0.4189 0.3509 0.032 Uiso 1 1 calc R U
H16B H 0.0998 0.3849 0.2911 0.032 Uiso 1 1 calc R U
H16C H 0.2220 0.5653 0.3067 0.032 Uiso 1 1 calc R U
H9N H 0.642(3) 0.387(3) 0.0750(7) 0.035(5) Uiso 1 1 d . .

loop_
_atom_site_aniso_label
_atom_site_aniso_U_11
_atom_site_aniso_U_22
_atom_site_aniso_U_33
_atom_site_aniso_U_23
_atom_site_aniso_U_13
_atom_site_aniso_U_12
N2 0.0177(5) 0.0170(5) 0.0138(5) 0.0009(4) -0.0014(4) -0.0017(4)
N9 0.0192(6) 0.0206(5) 0.0122(5) 0.0021(4) -0.0003(4) 0.0032(4)
C3 0.0163(6) 0.0127(5) 0.0139(5) 0.0000(4) -0.0006(4) -0.0029(4)
C4 0.0157(6) 0.0120(5) 0.0183(6) -0.0002(4) 0.0005(5) -0.0030(4)
O1 0.0213(5) 0.0219(4) 0.0127(4) 0.0025(3) 0.0019(3) 0.0047(4)
C5 0.0187(6) 0.0137(5) 0.0174(6) -0.0025(4) 0.0022(5) -0.0043(4)
C6 0.0210(7) 0.0180(5) 0.0138(5) -0.0020(4) -0.0008(5) -0.0045(5)
N1 0.0194(6) 0.0207(5) 0.0135(5) 0.0003(4) -0.0022(4) -0.0032(4)
C11 0.0205(6) 0.0170(5) 0.0139(5) 0.0037(4) -0.0019(5) 0.0019(4)
C18 0.0223(7) 0.0242(6) 0.0210(6) -0.0030(5) 0.0055(5) -0.0007(5)
C7 0.0178(6) 0.0183(5) 0.0153(5) 0.0011(4) 0.0002(5) -0.0019(4)
C12 0.0191(6) 0.0158(5) 0.0164(5) 0.0014(4) -0.0005(5) 0.0025(4)
O8 0.0246(6) 0.0597(8) 0.0194(5) 0.0106(5) 0.0008(4) 0.0148(5)
C10 0.0191(6) 0.0149(5) 0.0131(5) 0.0007(4) 0.0000(4) -0.0013(4)
C14 0.0211(7) 0.0202(6) 0.0140(5) 0.0028(4) -0.0014(5) 0.0025(5)
C17 0.0169(6) 0.0236(6) 0.0223(6) 0.0017(5) 0.0005(5) 0.0016(5)
C15 0.0198(6) 0.0200(6) 0.0164(6) 0.0021(4) 0.0001(5) 0.0037(5)
C13 0.0189(6) 0.0149(5) 0.0127(5) -0.0001(4) 0.0002(4) -0.0017(4)
C16 0.0225(7) 0.0224(6) 0.0189(6) 0.0010(5) 0.0030(5) 0.0044(5)

loop_
_atom_type_symbol
_atom_type_description
_atom_type_scat_dispersion_real
_atom_type_scat_dispersion_imag
_atom_type_scat_source
C C 0.0033 0.0016 'International Tables Vol C Tables 4.2.6.8 and 6.1.1.4'
H H 0.0000 0.0000 'International Tables Vol C Tables 4.2.6.8 and 6.1.1.4'
N N 0.0061 0.0033 'International Tables Vol C Tables 4.2.6.8 and 6.1.1.4'
O O 0.0106 0.0060 'International Tables Vol C Tables 4.2.6.8 and 6.1.1.4'

loop_
_geom_angle_atom_site_label_1
_geom_angle_atom_site_label_2
_geom_angle_atom_site_label_3
_geom_angle
N1 N2 C3 120.50(11)
C7 N9 C10 127.78(11)
C7 N9 H9N 111.4(11)
C10 N9 H9N 120.8(11)
N2 C3 C4 123.89(11)
N2 C3 C7 113.53(11)
C4 C3 C7 122.58(11)
C5 C4 C3 115.37(12)
C5 C4 C17 120.33(11)
C3 C4 C17 124.28(11)
C13 O1 C16 117.12(10)
C4 C5 C6 117.35(11)
C4 C5 C18 122.91(12)
C6 C5 C18 119.73(12)
N1 C6 C5 124.88(12)
N1 C6 H6A 117.6
C5 C6 H6A 117.6
C6 N1 N2 117.99(11)
C10 C11 C12 121.08(11)
C10 C11 H11A 119.5
C12 C11 H11A 119.5
C5 C18 H18A 109.5
C5 C18 H18B 109.5
H18A C18 H18B 109.5
C5 C18 H18C 109.5
H18A C18 H18C 109.5
H18B C18 H18C 109.5
O8 C7 N9 124.38(12)
O8 C7 C3 121.83(12)
N9 C7 C3 113.76(11)
C11 C12 C13 119.45(11)
C11 C12 H12A 120.3
C13 C12 H12A 120.3
C11 C10 C15 119.30(11)
C11 C10 N9 116.99(11)
C15 C10 N9 123.69(11)
C15 C14 C13 120.89(11)
C15 C14 H14A 119.6
C13 C14 H14A 119.6
C4 C17 H17A 109.5
C4 C17 H17B 109.5
H17A C17 H17B 109.5
C4 C17 H17C 109.5
H17A C17 H17C 109.5
H17B C17 H17C 109.5
C14 C15 C10 119.57(12)
C14 C15 H15A 120.2
C10 C15 H15A 120.2
O1 C13 C12 124.38(11)
O1 C13 C14 115.90(11)
C12 C13 C14 119.71(11)
O1 C16 H16A 109.5
O1 C16 H16B 109.5
H16A C16 H16B 109.5
O1 C16 H16C 109.5
H16A C16 H16C 109.5
H16B C16 H16C 109.5

loop_
_geom_bond_atom_site_label_1
_geom_bond_atom_site_label_2
_geom_bond_distance
N2 N1 1.3353(14)
N2 C3 1.3368(16)
N9 C7 1.3539(16)
N9 C10 1.4152(15)
N9 H9N 0.95(2)
C3 C4 1.4110(17)
C3 C7 1.5169(17)
C4 C5 1.3939(17)
C4 C17 1.5015(18)
O1 C13 1.3708(14)
O1 C16 1.4337(16)
C5 C6 1.3947(19)
C5 C18 1.5008(18)
C6 N1 1.3335(17)
C6 H6A 0.9500
C11 C10 1.3896(18)
C11 C12 1.3909(17)
C11 H11A 0.9500
C18 H18A 0.9800
C18 H18B 0.9800
C18 H18C 0.9800
C7 O8 1.2189(16)
C12 C13 1.3910(17)
C12 H12A 0.9500
C10 C15 1.4010(17)
C14 C15 1.3860(17)
C14 C13 1.3924(18)
C14 H14A 0.9500
C17 H17A 0.9800
C17 H17B 0.9800
C17 H17C 0.9800
C15 H15A 0.9500
C16 H16A 0.9800
C16 H16B 0.9800
C16 H16C 0.9800
